data_1558457
loop_
_publ_author_name
'Oksanen, Anneli'
'Leskela, Markku'

_publ_section_title
;
 Synthesis of Ammonium Trichloromonoammineplatinate(II) Improved through
 Control of Temperature
;
_journal_name_full 'Acta Chemica Scandinavica'
_journal_page_first 485
_journal_page_last 489
_journal_paper_doi 10.3891/acta.chem.scand.48-0485
_journal_volume 48
_journal_year 1994
_chemical_formula_sum 'Cl3 H9 N2 O Pt'
_chemical_formula_weight 354.527
_chemical_name_common
;
Ammonium Trichloromonoammineplatinate(II)
NH4[PtCl3NH3].H2O
;
_space_group_IT_number 36
_space_group_name_Hall 'C 2c -2'
_space_group_name_H-M_alt 'C m c 21'
_symmetry_cell_setting orthorhombic
_symmetry_Int_Tables_number 36
_symmetry_space_group_name_Hall 'C 2c -2'
_symmetry_space_group_name_H-M 'C m c 21'
_cell_angle_alpha 90.
_cell_angle_beta 90.
_cell_angle_gamma 90.
_cell_formula_units_Z 4
_cell_length_a 4.6925(9)
_cell_length_b 21.583(5)
_cell_length_c 8.148(1)
_cell_volume 825.2(3)
_diffrn_ambient_temperature 298
_diffrn_radiation_probe x-ray
_diffrn_radiation_type MoK\a
_diffrn_radiation_wavelength 0.71069
_exptl_absorpt_coefficient_mu 18.8
_exptl_crystal_density_diffrn 2.86
_exptl_crystal_F_000 640
_refine_ls_goodness_of_fit_ref 2.525
_refine_ls_number_parameters 33
_refine_ls_number_reflns 641
_refine_ls_R_factor_gt 0.035
_refine_ls_wR_factor_gt 0.036
_cod_data_source_file Acta-Chem-Scand-1994-48-485.cif
_cod_data_source_block 1
_cod_original_formula_sum 'H9 Cl3 N2 O Pt'
_cod_database_code 1558457

loop_
_space_group_symop_id
_space_group_symop_operation_xyz
1 x,y,z
2 -x,-y,1/2+z
3 -x,y,z
4 x,-y,1/2+z
5 1/2+x,1/2+y,z
6 1/2-x,1/2-y,1/2+z
7 1/2-x,1/2+y,z
8 1/2+x,1/2-y,1/2+z

loop_
_atom_site_aniso_label
_atom_site_aniso_U_11
_atom_site_aniso_U_22
_atom_site_aniso_U_33
_atom_site_aniso_U_23
_atom_site_aniso_U_13
_atom_site_aniso_U_12
Pt 0.0339(3) 0.0308(3) 0.0317(3) 0.001(2) 0.0000 0.0000
Cl1 0.062(3) 0.036(2) 0.038(5) -0.015(6) 0.0000 0.0000
Cl2 0.100(10) 0.037(7) 0.050(10) 0.023(6) 0.0000 0.0000
Cl3 0.080(10) 0.070(10) 0.026(7) 0.015(5) 0.0000 0.0000

loop_
_atom_site_label
_atom_site_type_symbol
_atom_site_thermal_displace_type
_atom_site_fract_x
_atom_site_fract_y
_atom_site_fract_z
_atom_site_occupancy
_atom_site_U_iso_or_equiv
_atom_site_calc_flag
_atom_site_refinement_flags
_atom_site_disorder_assembly
_atom_site_disorder_group
Pt Pt Uani 0.00000 0.33972(3) 0.25000 1.000 0.0321(2) . . . .
Cl1 Cl Uani 0.00000 0.4476(2) 0.244(3) 1.000 0.045(2) . . . .
Cl2 Cl Uani 0.00000 0.3358(6) 0.530(2) 1.000 0.062(5) . . . .
Cl3 Cl Uani 0.00000 0.3374(7) -0.031(2) 1.000 0.059(5) . . . .
N1 N Uiso 0.00000 0.2446(7) 0.269(5) 1.000 0.045(4) . . . .
O O Uiso 0.00000 0.0739(9) 0.118(2) 1.000 0.052(4) . . . .
N2 N Uiso 0.00000 0.0460(10) 0.457(3) 1.000 0.050(5) . . . .

loop_
_atom_type_symbol
_atom_type_description
_atom_type_scat_dispersion_real
_atom_type_scat_dispersion_imag
_atom_type_scat_source
Cl Cl 0.1484 0.1585 ' International Tables Vol C Tables 4.2.6.8 and 6.1.1.4'
N N 0.0061 0.0033 ' International Tables Vol C Tables 4.2.6.8 and 6.1.1.4'
O O 0.0106 0.0060 ' International Tables Vol C Tables 4.2.6.8 and 6.1.1.4'
Pt Pt -1.7033 8.3905 ' International Tables Vol C Tables 4.2.6.8 and 6.1.1.4'

loop_
_geom_angle_atom_site_label_1
_geom_angle_atom_site_label_2
_geom_angle_atom_site_label_3
_geom_angle
_geom_angle_site_symmetry_1
_geom_angle_site_symmetry_2
_geom_angle_site_symmetry_3
_geom_angle_publ_flag
Cl1 Pt Cl2 93.3(7) . . . yes
Cl1 Pt Cl3 90.1(7) . . . yes
Cl1 Pt N1 176.9(13) . . . yes
Cl2 Pt Cl3 176.6(5) . . . yes
Cl2 Pt N1 83.6(12) . . . yes
Cl3 Pt N1 93.1(12) . . . yes

loop_
_geom_bond_atom_site_label_1
_geom_bond_atom_site_label_2
_geom_bond_distance
_geom_bond_site_symmetry_1
_geom_bond_site_symmetry_2
_geom_bond_publ_flag
Pt Cl1 2.329(4) . . yes
Pt Cl2 2.283(16) . . yes
Pt Cl3 2.290(16) . . yes
Pt N1 2.059(15) . . yes
